data_7112891
loop_
_publ_author_name
'Chilton, Nicholas F.'
'Langley, Stuart K.'
'Moubaraki, Boujemaa'
'Murray, Keith S.'

_publ_section_title
;
 Synthesis, structural and magnetic studies of an isostructural family of
 mixed 3d/4f tetranuclear 'star' clusters.
;
_journal_issue 41
_journal_name_full 'Chemical communications (Cambridge, England)'
_journal_page_first 7787
_journal_page_last 7789
_journal_paper_doi 10.1039/c0cc02642e
_journal_volume 46
_journal_year 2010
_chemical_formula_moiety
;
C42 H66 Fe3 Gd N2 O18
;
_chemical_formula_sum 'C42 H66 Fe3 Gd N2 O18'
_chemical_formula_weight 1211.77
_chemical_name_systematic
;
?
;
_space_group_IT_number 2
_symmetry_cell_setting triclinic
_symmetry_space_group_name_Hall '-P 1'
_symmetry_space_group_name_H-M 'P -1'
_atom_sites_solution_hydrogens geom
_atom_sites_solution_primary direct
_atom_sites_solution_secondary difmap
_audit_creation_date '9 November 2005'
_audit_creation_method SHELXL-97
_cell_angle_alpha 80.2980(10)
_cell_angle_beta 82.3470(10)
_cell_angle_gamma 82.567(3)
_cell_formula_units_Z 2
_cell_length_a 10.9299(3)
_cell_length_b 15.2338(5)
_cell_length_c 15.9340(7)
_cell_measurement_reflns_used 3214
_cell_measurement_temperature 173(2)
_cell_measurement_theta_max 25.12
_cell_measurement_theta_min 2.12
_cell_volume 2576.26(16)
_computing_cell_refinement 'Bruker Apex2 V2.0'
_computing_data_collection 'Bruker Apex2 V2.0'
_computing_data_reduction 'Bruker Apex2 V2.0'
_computing_molecular_graphics X-SEED
_computing_publication_material 'XCIF V6.12 (BrukerAXS, 2001).'
_computing_structure_refinement 'SHELXL-97 (Sheldrick, 1997)'
_computing_structure_solution 'SHELXS-97 (Sheldrick, 1990)'
_diffrn_ambient_temperature 173(2)
_diffrn_measured_fraction_theta_full 0.978
_diffrn_measured_fraction_theta_max 0.978
_diffrn_measurement_device_type 'APEX X8 Apex CCD'
_diffrn_measurement_method 'scans in phi and omega'
_diffrn_radiation_monochromator graphite
_diffrn_radiation_source 'fine-focus sealed tube'
_diffrn_radiation_type MoK\a
_diffrn_radiation_wavelength 0.71073
_diffrn_reflns_av_R_equivalents 0.1032
_diffrn_reflns_av_sigmaI/netI 0.1220
_diffrn_reflns_limit_h_max 12
_diffrn_reflns_limit_h_min -12
_diffrn_reflns_limit_k_max 18
_diffrn_reflns_limit_k_min -18
_diffrn_reflns_limit_l_max 18
_diffrn_reflns_limit_l_min -18
_diffrn_reflns_number 21345
_diffrn_reflns_theta_full 25.00
_diffrn_reflns_theta_max 25.00
_diffrn_reflns_theta_min 1.74
_diffrn_standards_decay_% 0
_diffrn_standards_interval_count 0
_diffrn_standards_interval_time 0
_diffrn_standards_number 0
_exptl_absorpt_coefficient_mu 2.167
_exptl_absorpt_correction_T_max 0.805
_exptl_absorpt_correction_T_min 0.437
_exptl_absorpt_correction_type multi-scan
_exptl_absorpt_process_details SADABS
_exptl_crystal_colour yellow
_exptl_crystal_density_diffrn 1.562
_exptl_crystal_density_method 'not measured'
_exptl_crystal_description plate
_exptl_crystal_F_000 1236
_exptl_crystal_size_max 0.4
_exptl_crystal_size_mid 0.4
_exptl_crystal_size_min 0.1
_refine_diff_density_max 1.679
_refine_diff_density_min -1.512
_refine_diff_density_rms 0.191
_refine_ls_extinction_method none
_refine_ls_goodness_of_fit_ref 1.005
_refine_ls_hydrogen_treatment constr
_refine_ls_matrix_type full
_refine_ls_number_parameters 606
_refine_ls_number_reflns 8855
_refine_ls_number_restraints 0
_refine_ls_restrained_S_all 1.005
_refine_ls_R_factor_all 0.1113
_refine_ls_R_factor_gt 0.0653
_refine_ls_shift/su_max 0.001
_refine_ls_shift/su_mean 0.000
_refine_ls_structure_factor_coef Fsqd
_refine_ls_weighting_details 'calc w=1/[\s^2^(Fo^2^)+(0.0870P)^2^+0.0000P] where P=(Fo^2^+2Fc^2^)/3'
_refine_ls_weighting_scheme calc
_refine_ls_wR_factor_gt 0.1423
_refine_ls_wR_factor_ref 0.1685
_reflns_number_gt 5959
_reflns_number_total 8855
_reflns_threshold_expression >2sigma(I)
_cod_data_source_file c0cc02642e.txt
_cod_data_source_block Chilton3_Fe3Gdfinal_new
_cod_depositor_comments
;
The following automatic conversions were performed:

'_symmetry_cell_setting' value 'Triclinic' changed to 'triclinic'
according to
/usr/data/users/saulius/automatic-downloads/retrospective/RSC/lib/dictionaries/cif_core.dic
dictionary named 'cif_core.dic' version 2.4.2 from 2011-04-26.

Automatic conversion script
Id: cif_fix_values 2281 2013-09-26 08:29:07Z andrius 
;
_cod_original_sg_symbol_H-M P-1
_cod_database_code 7112891

loop_
_symmetry_equiv_pos_as_xyz
'x, y, z'
'-x, -y, -z'

loop_
_atom_site_label
_atom_site_type_symbol
_atom_site_fract_x
_atom_site_fract_y
_atom_site_fract_z
_atom_site_U_iso_or_equiv
_atom_site_adp_type
_atom_site_occupancy
_atom_site_symmetry_multiplicity
_atom_site_calc_flag
_atom_site_refinement_flags
Gd1 Gd 0.71737(4) 0.71961(3) 0.69600(3) 0.02277(15) Uani 1 1 d .
Fe1 Fe 0.78802(11) 0.82027(8) 0.86132(8) 0.0288(3) Uani 1 1 d .
Fe2 Fe 0.82097(10) 0.80792(8) 0.48729(8) 0.0267(3) Uani 1 1 d .
Fe3 Fe 0.55424(11) 0.53226(8) 0.73518(9) 0.0312(3) Uani 1 1 d .
O1 O 0.6923(5) 0.8599(4) 0.9707(4) 0.0368(15) Uani 1 1 d .
O2 O 0.7528(5) 0.9496(4) 0.8056(4) 0.0364(15) Uani 1 1 d .
O3 O 0.9449(5) 0.8634(4) 0.8896(4) 0.0409(16) Uani 1 1 d .
O4 O 0.8329(5) 0.7051(4) 0.9410(4) 0.0333(15) Uani 1 1 d .
O5 O 0.6449(5) 0.7801(3) 0.8242(4) 0.0256(13) Uani 1 1 d .
O6 O 0.8700(5) 0.7755(4) 0.7588(4) 0.0298(14) Uani 1 1 d .
O7 O 0.6622(5) 0.8067(4) 0.4339(4) 0.0345(15) Uani 1 1 d .
O8 O 0.9102(5) 0.7510(4) 0.3853(4) 0.0338(15) Uani 1 1 d .
O9 O 0.8272(5) 0.9285(4) 0.4122(4) 0.0340(15) Uani 1 1 d .
O10 O 0.9919(5) 0.8248(4) 0.5141(4) 0.0334(15) Uani 1 1 d .
O11 O 0.7261(5) 0.8481(3) 0.5894(4) 0.0279(14) Uani 1 1 d .
O12 O 0.8180(5) 0.6929(3) 0.5623(3) 0.0240(13) Uani 1 1 d .
O13 O 0.4191(6) 0.5815(4) 0.8200(4) 0.0436(18) Uani 1 1 d .
O14 O 0.5551(6) 0.4159(4) 0.8191(5) 0.0463(18) Uani 1 1 d .
O15 O 0.6765(5) 0.4597(4) 0.6610(4) 0.0341(15) Uani 1 1 d .
O16 O 0.4194(5) 0.4973(4) 0.6752(4) 0.0398(17) Uani 1 1 d .
O17 O 0.5525(5) 0.6507(3) 0.6639(4) 0.0277(14) Uani 1 1 d .
O18 O 0.6929(5) 0.5770(3) 0.7760(4) 0.0251(13) Uani 1 1 d .
N1 N 0.9354(6) 0.6084(4) 0.7042(5) 0.0280(17) Uani 1 1 d .
N2 N 0.4995(5) 0.8299(4) 0.6877(4) 0.0209(15) Uani 1 1 d .
C1 C 0.6395(9) 0.9447(7) 1.0832(6) 0.053(3) Uani 1 1 d .
H1A H 0.5816 0.9006 1.1077 0.080 Uiso 1 1 calc R
H1B H 0.5989 1.0051 1.0887 0.080 Uiso 1 1 calc R
H1C H 0.7133 0.9329 1.1139 0.080 Uiso 1 1 calc R
C2 C 0.6776(8) 0.9380(6) 0.9892(6) 0.037(2) Uani 1 1 d .
C3 C 0.6946(8) 1.0164(6) 0.9306(6) 0.034(2) Uani 1 1 d .
H3 H 0.6808 1.0719 0.9520 0.041 Uiso 1 1 calc R
C4 C 0.7303(8) 1.0182(6) 0.8433(6) 0.035(2) Uani 1 1 d .
C5 C 0.7460(9) 1.1060(6) 0.7864(7) 0.048(3) Uani 1 1 d .
H5A H 0.8343 1.1145 0.7754 0.072 Uiso 1 1 calc R
H5B H 0.7005 1.1548 0.8147 0.072 Uiso 1 1 calc R
H5C H 0.7133 1.1059 0.7320 0.072 Uiso 1 1 calc R
C6 C 1.1172(10) 0.8820(9) 0.9564(8) 0.084(4) Uani 1 1 d .
H6A H 1.1689 0.8926 0.9013 0.126 Uiso 1 1 calc R
H6B H 1.1683 0.8488 0.9999 0.126 Uiso 1 1 calc R
H6C H 1.0814 0.9396 0.9736 0.126 Uiso 1 1 calc R
C7 C 1.0125(9) 0.8274(7) 0.9477(7) 0.041(3) Uani 1 1 d .
C8 C 1.0012(9) 0.7456(7) 1.0004(6) 0.048(3) Uani 1 1 d .
H8 H 1.0562 0.7272 1.0430 0.058 Uiso 1 1 calc R
C9 C 0.9129(8) 0.6888(7) 0.9938(6) 0.040(2) Uani 1 1 d .
C10 C 0.9106(9) 0.6022(7) 1.0523(7) 0.054(3) Uani 1 1 d .
H10A H 0.8483 0.6090 1.1017 0.080 Uiso 1 1 calc R
H10B H 0.9925 0.5839 1.0721 0.080 Uiso 1 1 calc R
H10C H 0.8894 0.5565 1.0217 0.080 Uiso 1 1 calc R
C11 C 0.9996(7) 0.7438(6) 0.7437(6) 0.033(2) Uani 1 1 d .
H11A H 1.0469 0.7659 0.7832 0.040 Uiso 1 1 calc R
H11B H 1.0326 0.7665 0.6842 0.040 Uiso 1 1 calc R
C12 C 1.0142(7) 0.6426(6) 0.7582(6) 0.038(2) Uani 1 1 d .
H12A H 1.1023 0.6201 0.7437 0.045 Uiso 1 1 calc R
H12B H 0.9898 0.6202 0.8194 0.045 Uiso 1 1 calc R
C13 C 0.9056(7) 0.5173(5) 0.7441(6) 0.033(2) Uani 1 1 d .
H13A H 0.9779 0.4840 0.7711 0.039 Uiso 1 1 calc R
H13B H 0.8877 0.4843 0.6996 0.039 Uiso 1 1 calc R
C14 C 0.7939(8) 0.5235(6) 0.8113(6) 0.035(2) Uani 1 1 d .
H14A H 0.7703 0.4626 0.8340 0.042 Uiso 1 1 calc R
H14B H 0.8156 0.5495 0.8595 0.042 Uiso 1 1 calc R
C15 C 0.9981(7) 0.6068(6) 0.6159(6) 0.032(2) Uani 1 1 d .
H15A H 1.0535 0.5503 0.6135 0.039 Uiso 1 1 calc R
H15B H 1.0492 0.6574 0.5990 0.039 Uiso 1 1 calc R
C16 C 0.9001(7) 0.6143(5) 0.5549(6) 0.030(2) Uani 1 1 d .
H16A H 0.9406 0.6165 0.4953 0.036 Uiso 1 1 calc R
H16B H 0.8534 0.5612 0.5691 0.036 Uiso 1 1 calc R
C17 C 0.5193(7) 0.8114(6) 0.8426(6) 0.029(2) Uani 1 1 d .
H17A H 0.5083 0.8429 0.8930 0.034 Uiso 1 1 calc R
H17B H 0.4687 0.7604 0.8559 0.034 Uiso 1 1 calc R
C18 C 0.4772(7) 0.8749(5) 0.7657(6) 0.030(2) Uani 1 1 d .
H18A H 0.3876 0.8951 0.7770 0.036 Uiso 1 1 calc R
H18B H 0.5232 0.9283 0.7556 0.036 Uiso 1 1 calc R
C19 C 0.5099(7) 0.8974(5) 0.6098(5) 0.0257(19) Uani 1 1 d .
H19A H 0.4490 0.9504 0.6174 0.031 Uiso 1 1 calc R
H19B H 0.4908 0.8721 0.5604 0.031 Uiso 1 1 calc R
C20 C 0.6416(7) 0.9259(5) 0.5920(6) 0.031(2) Uani 1 1 d .
H20A H 0.6512 0.9665 0.5366 0.037 Uiso 1 1 calc R
H20B H 0.6576 0.9581 0.6378 0.037 Uiso 1 1 calc R
C21 C 0.4005(7) 0.7733(5) 0.6869(5) 0.029(2) Uani 1 1 d .
H21A H 0.3276 0.8107 0.6642 0.035 Uiso 1 1 calc R
H21B H 0.3742 0.7452 0.7462 0.035 Uiso 1 1 calc R
C22 C 0.4454(7) 0.7013(5) 0.6321(6) 0.028(2) Uani 1 1 d .
H22A H 0.3796 0.6618 0.6341 0.034 Uiso 1 1 calc R
H22B H 0.4660 0.7288 0.5718 0.034 Uiso 1 1 calc R
C23 C 1.1960(8) 0.8652(6) 0.5018(7) 0.047(3) Uani 1 1 d .
H23A H 1.2129 0.9214 0.5178 0.070 Uiso 1 1 calc R
H23B H 1.2581 0.8490 0.4551 0.070 Uiso 1 1 calc R
H23C H 1.2000 0.8176 0.5515 0.070 Uiso 1 1 calc R
C24 C 1.0675(8) 0.8769(6) 0.4725(6) 0.034(2) Uani 1 1 d .
C25 C 1.0411(8) 0.9408(6) 0.4039(7) 0.041(3) Uani 1 1 d .
H25 H 1.1071 0.9725 0.3738 0.049 Uiso 1 1 calc R
C26 C 0.9259(9) 0.9624(5) 0.3756(6) 0.037(2) Uani 1 1 d .
C27 C 0.9072(9) 1.0297(6) 0.2968(7) 0.056(3) Uani 1 1 d .
H27A H 0.8686 1.0029 0.2566 0.084 Uiso 1 1 calc R
H27B H 0.9877 1.0480 0.2696 0.084 Uiso 1 1 calc R
H27C H 0.8531 1.0822 0.3127 0.084 Uiso 1 1 calc R
C28 C 0.9717(9) 0.7350(7) 0.2423(6) 0.050(3) Uani 1 1 d .
H28A H 1.0110 0.7883 0.2143 0.076 Uiso 1 1 calc R
H28B H 0.9327 0.7114 0.2001 0.076 Uiso 1 1 calc R
H28C H 1.0346 0.6893 0.2662 0.076 Uiso 1 1 calc R
C29 C 0.8742(9) 0.7597(6) 0.3133(6) 0.037(2) Uani 1 1 d .
C30 C 0.7532(8) 0.7901(6) 0.2941(6) 0.042(3) Uani 1 1 d .
H30 H 0.7375 0.7986 0.2359 0.051 Uiso 1 1 calc R
C31 C 0.6553(9) 0.8082(6) 0.3552(7) 0.043(3) Uani 1 1 d .
C32 C 0.5269(9) 0.8359(7) 0.3292(7) 0.055(3) Uani 1 1 d .
H32A H 0.5183 0.8093 0.2783 0.082 Uiso 1 1 d .
H32B H 0.5132 0.9014 0.3151 0.082 Uiso 1 1 d .
H32C H 0.4649 0.8151 0.3760 0.082 Uiso 1 1 d .
C33 C 0.7700(8) 0.3504(6) 0.5772(7) 0.052(3) Uani 1 1 d .
H33A H 0.8422 0.3844 0.5668 0.078 Uiso 1 1 calc R
H33B H 0.7544 0.3331 0.5234 0.078 Uiso 1 1 calc R
H33C H 0.7864 0.2964 0.6190 0.078 Uiso 1 1 calc R
C34 C 0.6573(8) 0.4078(5) 0.6119(6) 0.034(2) Uani 1 1 d .
C35 C 0.5424(8) 0.3975(6) 0.5892(6) 0.038(2) Uani 1 1 d .
H35 H 0.5397 0.3563 0.5510 0.045 Uiso 1 1 calc R
C36 C 0.4307(9) 0.4436(5) 0.6187(7) 0.042(3) Uani 1 1 d .
C37 C 0.3120(8) 0.4320(6) 0.5882(7) 0.050(3) Uani 1 1 d .
H37A H 0.2512 0.4155 0.6376 0.075 Uiso 1 1 calc R
H37B H 0.3263 0.3845 0.5523 0.075 Uiso 1 1 calc R
H37C H 0.2802 0.4882 0.5546 0.075 Uiso 1 1 calc R
C38 C 0.5072(11) 0.2993(7) 0.9310(9) 0.084(4) Uani 1 1 d .
H38A H 0.4700 0.2625 0.8986 0.126 Uiso 1 1 calc R
H38B H 0.4663 0.2936 0.9900 0.126 Uiso 1 1 calc R
H38C H 0.5960 0.2789 0.9316 0.126 Uiso 1 1 calc R
C39 C 0.4911(10) 0.3952(7) 0.8898(8) 0.056(3) Uani 1 1 d .
C40 C 0.4034(10) 0.4559(8) 0.9291(7) 0.063(3) Uani 1 1 d .
H40 H 0.3618 0.4352 0.9837 0.075 Uiso 1 1 calc R
C41 C 0.3736(8) 0.5453(7) 0.8925(7) 0.049(3) Uani 1 1 d .
C42 C 0.2733(10) 0.6049(7) 0.9391(7) 0.066(4) Uani 1 1 d .
H42A H 0.3042 0.6622 0.9406 0.100 Uiso 1 1 calc R
H42B H 0.2522 0.5751 0.9978 0.100 Uiso 1 1 calc R
H42C H 0.1992 0.6158 0.9088 0.100 Uiso 1 1 calc R

loop_
_atom_site_aniso_label
_atom_site_aniso_U_11
_atom_site_aniso_U_22
_atom_site_aniso_U_33
_atom_site_aniso_U_23
_atom_site_aniso_U_13
_atom_site_aniso_U_12
Gd1 0.0270(2) 0.0187(2) 0.0231(3) -0.00447(18) -0.00253(18) -0.00327(16)
Fe1 0.0370(7) 0.0239(7) 0.0283(8) -0.0067(6) -0.0079(6) -0.0067(5)
Fe2 0.0312(7) 0.0224(6) 0.0254(7) -0.0021(6) -0.0007(6) -0.0037(5)
Fe3 0.0346(7) 0.0223(7) 0.0372(8) -0.0079(6) 0.0048(6) -0.0093(5)
O1 0.049(4) 0.035(4) 0.032(4) -0.016(3) -0.006(3) -0.008(3)
O2 0.049(4) 0.026(3) 0.036(4) -0.009(3) -0.010(3) -0.003(3)
O3 0.040(4) 0.049(4) 0.040(4) -0.006(3) -0.015(3) -0.019(3)
O4 0.048(4) 0.027(3) 0.030(4) -0.006(3) -0.015(3) -0.007(3)
O5 0.031(3) 0.019(3) 0.028(4) -0.010(3) -0.002(3) 0.002(2)
O6 0.031(3) 0.032(3) 0.031(4) -0.012(3) -0.006(3) -0.008(3)
O7 0.030(3) 0.041(4) 0.031(4) -0.003(3) -0.002(3) -0.003(3)
O8 0.037(3) 0.036(4) 0.029(4) -0.011(3) 0.002(3) -0.004(3)
O9 0.044(4) 0.022(3) 0.031(4) 0.002(3) 0.006(3) -0.002(3)
O10 0.042(3) 0.029(3) 0.030(4) -0.001(3) 0.001(3) -0.015(3)
O11 0.030(3) 0.013(3) 0.038(4) -0.002(3) -0.001(3) 0.005(2)
O12 0.030(3) 0.021(3) 0.021(3) -0.010(3) 0.000(3) 0.005(2)
O13 0.052(4) 0.038(4) 0.039(4) -0.014(3) 0.020(3) -0.015(3)
O14 0.053(4) 0.026(3) 0.056(5) -0.002(3) 0.009(4) -0.012(3)
O15 0.036(3) 0.025(3) 0.045(4) -0.018(3) -0.001(3) -0.007(3)
O16 0.032(3) 0.031(4) 0.061(5) -0.022(4) -0.003(3) -0.007(3)
O17 0.030(3) 0.024(3) 0.029(4) -0.009(3) 0.001(3) -0.001(2)
O18 0.030(3) 0.020(3) 0.026(3) -0.005(3) -0.005(3) -0.002(2)
N1 0.031(4) 0.018(4) 0.033(5) -0.004(3) -0.003(3) 0.004(3)
N2 0.022(3) 0.017(3) 0.023(4) -0.003(3) -0.004(3) 0.003(3)
C1 0.064(7) 0.057(7) 0.045(7) -0.027(6) 0.001(6) -0.010(6)
C2 0.033(5) 0.042(6) 0.038(6) -0.010(5) -0.012(4) -0.002(4)
C3 0.047(5) 0.027(5) 0.033(6) -0.020(5) -0.004(5) 0.000(4)
C4 0.037(5) 0.024(5) 0.051(7) -0.015(5) -0.020(5) 0.001(4)
C5 0.059(6) 0.024(5) 0.061(8) -0.005(5) -0.009(6) -0.002(5)
C6 0.075(8) 0.108(11) 0.084(10) -0.004(9) -0.041(8) -0.050(8)
C7 0.048(6) 0.049(6) 0.036(6) -0.029(6) -0.001(5) -0.012(5)
C8 0.047(6) 0.073(8) 0.031(6) -0.017(6) -0.009(5) -0.013(6)
C9 0.040(6) 0.048(6) 0.030(6) -0.017(5) 0.001(5) 0.011(5)
C10 0.061(7) 0.055(7) 0.043(7) 0.001(6) -0.022(6) 0.002(5)
C11 0.022(4) 0.039(5) 0.040(6) -0.012(5) -0.003(4) -0.005(4)
C12 0.027(5) 0.047(6) 0.043(6) -0.014(5) -0.012(4) -0.003(4)
C13 0.036(5) 0.018(4) 0.041(6) -0.004(4) -0.006(4) 0.008(4)
C14 0.048(6) 0.026(5) 0.030(6) 0.000(4) -0.002(5) -0.011(4)
C15 0.029(5) 0.030(5) 0.038(6) -0.009(4) -0.005(4) 0.003(4)
C16 0.039(5) 0.028(5) 0.022(5) -0.015(4) 0.010(4) -0.002(4)
C17 0.018(4) 0.039(5) 0.030(5) -0.014(4) 0.001(4) -0.002(4)
C18 0.026(4) 0.024(5) 0.039(6) -0.009(4) -0.003(4) 0.006(4)
C19 0.036(5) 0.021(4) 0.021(5) -0.009(4) -0.010(4) 0.008(4)
C20 0.044(5) 0.012(4) 0.032(6) -0.001(4) 0.002(4) 0.005(4)
C21 0.023(4) 0.038(5) 0.026(5) -0.006(4) -0.001(4) -0.004(4)
C22 0.028(5) 0.028(5) 0.030(5) -0.008(4) -0.005(4) -0.004(4)
C23 0.042(6) 0.046(6) 0.059(7) -0.026(6) 0.003(5) -0.015(5)
C24 0.046(5) 0.025(5) 0.037(6) -0.025(5) 0.009(5) -0.012(4)
C25 0.041(6) 0.025(5) 0.057(7) -0.013(5) 0.007(5) -0.011(4)
C26 0.054(6) 0.015(4) 0.036(6) 0.000(4) 0.008(5) 0.001(4)
C27 0.056(7) 0.040(6) 0.060(8) 0.006(6) 0.011(6) 0.002(5)
C28 0.069(7) 0.045(6) 0.036(7) -0.010(5) -0.004(6) 0.005(5)
C29 0.051(6) 0.027(5) 0.032(6) -0.001(5) 0.003(5) -0.011(4)
C30 0.042(6) 0.046(6) 0.038(6) 0.000(5) -0.003(5) -0.008(5)
C31 0.048(6) 0.037(6) 0.046(7) 0.005(5) -0.022(5) -0.011(5)
C32 0.053(6) 0.067(8) 0.043(7) -0.002(6) -0.016(5) -0.002(5)
C33 0.042(6) 0.045(6) 0.076(9) -0.033(6) -0.002(6) 0.000(5)
C34 0.042(5) 0.021(5) 0.037(6) -0.009(5) 0.007(5) -0.003(4)
C35 0.038(5) 0.041(6) 0.041(6) -0.021(5) -0.006(5) -0.009(5)
C36 0.054(6) 0.015(5) 0.061(7) -0.001(5) -0.006(5) -0.021(4)
C37 0.042(6) 0.043(6) 0.066(8) -0.009(6) -0.008(5) -0.005(5)
C38 0.072(8) 0.061(8) 0.102(11) 0.038(8) -0.002(8) -0.017(7)
C39 0.058(7) 0.045(7) 0.063(8) 0.018(6) -0.010(6) -0.024(6)
C40 0.067(8) 0.066(8) 0.049(8) 0.003(7) 0.022(6) -0.027(7)
C41 0.036(6) 0.067(8) 0.047(7) -0.020(6) 0.010(5) -0.022(5)
C42 0.083(8) 0.062(7) 0.051(8) -0.026(6) 0.034(7) -0.015(6)

loop_
_atom_type_symbol
_atom_type_description
_atom_type_scat_dispersion_real
_atom_type_scat_dispersion_imag
_atom_type_scat_source
C C 0.0033 0.0016 'International Tables Vol C Tables 4.2.6.8 and 6.1.1.4'
H H 0.0000 0.0000 'International Tables Vol C Tables 4.2.6.8 and 6.1.1.4'
N N 0.0061 0.0033 'International Tables Vol C Tables 4.2.6.8 and 6.1.1.4'
O O 0.0106 0.0060 'International Tables Vol C Tables 4.2.6.8 and 6.1.1.4'
Fe Fe 0.3463 0.8444 'International Tables Vol C Tables 4.2.6.8 and 6.1.1.4'
Gd Gd -0.1653 3.9035 'International Tables Vol C Tables 4.2.6.8 and 6.1.1.4'

loop_
_geom_angle_atom_site_label_1
_geom_angle_atom_site_label_2
_geom_angle_atom_site_label_3
_geom_angle
O12 Gd1 O17 86.59(18)
O12 Gd1 O18 105.44(18)
O17 Gd1 O18 65.10(19)
O12 Gd1 O6 103.67(18)
O17 Gd1 O6 167.77(19)
O18 Gd1 O6 105.14(19)
O12 Gd1 O11 65.01(18)
O17 Gd1 O11 103.46(19)
O18 Gd1 O11 166.34(18)
O6 Gd1 O11 87.12(19)
O12 Gd1 O5 164.91(16)
O17 Gd1 O5 106.28(17)
O18 Gd1 O5 87.46(18)
O6 Gd1 O5 64.64(18)
O11 Gd1 O5 103.52(18)
O12 Gd1 N2 113.94(19)
O17 Gd1 N2 66.18(17)
O18 Gd1 N2 113.42(17)
O6 Gd1 N2 114.21(18)
O11 Gd1 N2 65.23(17)
O5 Gd1 N2 66.16(19)
O12 Gd1 N1 66.0(2)
O17 Gd1 N1 113.57(18)
O18 Gd1 N1 66.39(18)
O6 Gd1 N1 66.02(19)
O11 Gd1 N1 114.92(18)
O5 Gd1 N1 113.9(2)
N2 Gd1 N1 179.75(18)
O6 Fe1 O5 81.6(2)
O6 Fe1 O4 94.4(2)
O5 Fe1 O4 95.6(2)
O6 Fe1 O2 96.4(2)
O5 Fe1 O2 94.9(2)
O4 Fe1 O2 165.9(2)
O6 Fe1 O3 94.0(2)
O5 Fe1 O3 175.1(2)
O4 Fe1 O3 86.7(2)
O2 Fe1 O3 83.6(2)
O6 Fe1 O1 175.5(2)
O5 Fe1 O1 94.6(2)
O4 Fe1 O1 83.6(2)
O2 Fe1 O1 86.3(2)
O3 Fe1 O1 89.9(2)
O12 Fe2 O11 80.8(2)
O12 Fe2 O9 178.1(2)
O11 Fe2 O9 98.3(2)
O12 Fe2 O10 93.0(2)
O11 Fe2 O10 97.4(2)
O9 Fe2 O10 85.5(2)
O12 Fe2 O7 98.1(2)
O11 Fe2 O7 91.2(2)
O9 Fe2 O7 83.5(2)
O10 Fe2 O7 167.0(2)
O12 Fe2 O8 93.0(2)
O11 Fe2 O8 172.7(2)
O9 Fe2 O8 88.0(2)
O10 Fe2 O8 86.6(2)
O7 Fe2 O8 86.0(2)
O17 Fe3 O18 80.3(2)
O17 Fe3 O15 100.4(2)
O18 Fe3 O15 89.6(2)
O17 Fe3 O13 90.2(2)
O18 Fe3 O13 96.5(2)
O15 Fe3 O13 168.6(2)
O17 Fe3 O16 92.2(2)
O18 Fe3 O16 171.1(2)
O15 Fe3 O16 87.0(2)
O13 Fe3 O16 88.3(2)
O17 Fe3 O14 174.4(2)
O18 Fe3 O14 96.3(3)
O15 Fe3 O14 84.0(2)
O13 Fe3 O14 85.7(3)
O16 Fe3 O14 91.5(3)
C2 O1 Fe1 126.3(6)
C4 O2 Fe1 126.7(6)
C7 O3 Fe1 127.5(6)
C9 O4 Fe1 129.0(6)
C17 O5 Fe1 127.5(5)
C17 O5 Gd1 120.9(5)
Fe1 O5 Gd1 106.6(2)
C11 O6 Fe1 125.9(5)
C11 O6 Gd1 121.6(4)
Fe1 O6 Gd1 107.2(2)
C31 O7 Fe2 125.4(6)
C29 O8 Fe2 126.1(6)
C26 O9 Fe2 125.9(6)
C24 O10 Fe2 128.5(6)
C20 O11 Fe2 126.6(5)
C20 O11 Gd1 123.2(5)
Fe2 O11 Gd1 106.3(2)
C16 O12 Fe2 127.3(5)
C16 O12 Gd1 120.4(5)
Fe2 O12 Gd1 107.7(2)
C41 O13 Fe3 130.1(7)
C39 O14 Fe3 131.3(7)
C34 O15 Fe3 129.6(5)
C36 O16 Fe3 128.3(6)
C22 O17 Fe3 124.8(4)
C22 O17 Gd1 121.9(4)
Fe3 O17 Gd1 107.4(3)
C14 O18 Fe3 125.5(5)
C14 O18 Gd1 120.8(4)
Fe3 O18 Gd1 107.2(2)
C13 N1 C15 110.2(6)
C13 N1 C12 109.6(7)
C15 N1 C12 111.2(6)
C13 N1 Gd1 108.5(4)
C15 N1 Gd1 108.6(5)
C12 N1 Gd1 108.7(5)
C21 N2 C19 111.5(6)
C21 N2 C18 110.6(6)
C19 N2 C18 110.1(6)
C21 N2 Gd1 107.3(4)
C19 N2 Gd1 109.5(4)
C18 N2 Gd1 107.8(4)
C2 C1 H1A 109.5
C2 C1 H1B 109.5
H1A C1 H1B 109.5
C2 C1 H1C 109.5
H1A C1 H1C 109.5
H1B C1 H1C 109.5
O1 C2 C3 125.3(9)
O1 C2 C1 115.5(9)
C3 C2 C1 119.2(8)
C4 C3 C2 124.2(8)
C4 C3 H3 117.9
C2 C3 H3 117.9
O2 C4 C3 125.1(9)
O2 C4 C5 115.1(9)
C3 C4 C5 119.8(8)
C4 C5 H5A 109.5
C4 C5 H5B 109.5
H5A C5 H5B 109.5
C4 C5 H5C 109.5
H5A C5 H5C 109.5
H5B C5 H5C 109.5
C7 C6 H6A 109.5
C7 C6 H6B 109.5
H6A C6 H6B 109.5
C7 C6 H6C 109.5
H6A C6 H6C 109.5
H6B C6 H6C 109.5
O3 C7 C8 126.8(8)
O3 C7 C6 113.8(9)
C8 C7 C6 119.4(10)
C7 C8 C9 123.3(10)
C7 C8 H8 118.3
C9 C8 H8 118.3
O4 C9 C8 125.2(10)
O4 C9 C10 115.9(9)
C8 C9 C10 118.8(10)
C9 C10 H10A 109.5
C9 C10 H10B 109.5
H10A C10 H10B 109.5
C9 C10 H10C 109.5
H10A C10 H10C 109.5
H10B C10 H10C 109.5
O6 C11 C12 108.9(6)
O6 C11 H11A 109.9
C12 C11 H11A 109.9
O6 C11 H11B 109.9
C12 C11 H11B 109.9
H11A C11 H11B 108.3
N1 C12 C11 110.5(7)
N1 C12 H12A 109.6
C11 C12 H12A 109.6
N1 C12 H12B 109.6
C11 C12 H12B 109.6
H12A C12 H12B 108.1
N1 C13 C14 110.1(6)
N1 C13 H13A 109.6
C14 C13 H13A 109.6
N1 C13 H13B 109.6
C14 C13 H13B 109.6
H13A C13 H13B 108.2
O18 C14 C13 110.7(7)
O18 C14 H14A 109.5
C13 C14 H14A 109.5
O18 C14 H14B 109.5
C13 C14 H14B 109.5
H14A C14 H14B 108.1
N1 C15 C16 109.0(6)
N1 C15 H15A 109.9
C16 C15 H15A 109.9
N1 C15 H15B 109.9
C16 C15 H15B 109.9
H15A C15 H15B 108.3
O12 C16 C15 109.3(6)
O12 C16 H16A 109.8
C15 C16 H16A 109.8
O12 C16 H16B 109.8
C15 C16 H16B 109.8
H16A C16 H16B 108.3
O5 C17 C18 109.0(6)
O5 C17 H17A 109.9
C18 C17 H17A 109.9
O5 C17 H17B 109.9
C18 C17 H17B 109.9
H17A C17 H17B 108.3
N2 C18 C17 110.6(6)
N2 C18 H18A 109.5
C17 C18 H18A 109.5
N2 C18 H18B 109.5
C17 C18 H18B 109.5
H18A C18 H18B 108.1
N2 C19 C20 110.1(7)
N2 C19 H19A 109.6
C20 C19 H19A 109.6
N2 C19 H19B 109.6
C20 C19 H19B 109.6
H19A C19 H19B 108.2
O11 C20 C19 108.0(6)
O11 C20 H20A 110.1
C19 C20 H20A 110.1
O11 C20 H20B 110.1
C19 C20 H20B 110.1
H20A C20 H20B 108.4
N2 C21 C22 110.5(6)
N2 C21 H21A 109.5
C22 C21 H21A 109.5
N2 C21 H21B 109.5
C22 C21 H21B 109.5
H21A C21 H21B 108.1
O17 C22 C21 108.5(6)
O17 C22 H22A 110.0
C21 C22 H22A 110.0
O17 C22 H22B 110.0
C21 C22 H22B 110.0
H22A C22 H22B 108.4
C24 C23 H23A 109.5
C24 C23 H23B 109.5
H23A C23 H23B 109.5
C24 C23 H23C 109.5
H23A C23 H23C 109.5
H23B C23 H23C 109.5
O10 C24 C25 124.6(9)
O10 C24 C23 116.2(9)
C25 C24 C23 119.3(8)
C24 C25 C26 124.6(8)
C24 C25 H25 117.7
C26 C25 H25 117.7
O9 C26 C25 124.6(9)
O9 C26 C27 114.4(9)
C25 C26 C27 120.9(8)
C26 C27 H27A 109.5
C26 C27 H27B 109.5
H27A C27 H27B 109.5
C26 C27 H27C 109.5
H27A C27 H27C 109.5
H27B C27 H27C 109.5
C29 C28 H28A 109.5
C29 C28 H28B 109.5
H28A C28 H28B 109.5
C29 C28 H28C 109.5
H28A C28 H28C 109.5
H28B C28 H28C 109.5
O8 C29 C30 125.4(9)
O8 C29 C28 115.6(9)
C30 C29 C28 119.0(9)
C31 C30 C29 123.6(10)
C31 C30 H30 118.2
C29 C30 H30 118.2
O7 C31 C30 126.1(9)
O7 C31 C32 114.1(9)
C30 C31 C32 119.8(9)
C31 C32 H32A 109.4
C31 C32 H32B 109.8
H32A C32 H32B 109.0
C31 C32 H32C 109.9
H32A C32 H32C 109.1
H32B C32 H32C 109.6
C34 C33 H33A 109.5
C34 C33 H33B 109.5
H33A C33 H33B 109.5
C34 C33 H33C 109.5
H33A C33 H33C 109.5
H33B C33 H33C 109.5
O15 C34 C35 125.6(8)
O15 C34 C33 116.2(8)
C35 C34 C33 118.2(8)
C34 C35 C36 124.3(8)
C34 C35 H35 117.9
C36 C35 H35 117.9
O16 C36 C35 124.5(9)
O16 C36 C37 114.4(8)
C35 C36 C37 121.1(9)
C36 C37 H37A 109.5
C36 C37 H37B 109.5
H37A C37 H37B 109.5
C36 C37 H37C 109.5
H37A C37 H37C 109.5
H37B C37 H37C 109.5
C39 C38 H38A 109.5
C39 C38 H38B 109.5
H38A C38 H38B 109.5
C39 C38 H38C 109.5
H38A C38 H38C 109.5
H38B C38 H38C 109.5
O14 C39 C40 123.7(10)
O14 C39 C38 117.0(10)
C40 C39 C38 119.3(10)
C41 C40 C39 123.9(9)
C41 C40 H40 118.1
C39 C40 H40 118.1
O13 C41 C40 125.2(9)
O13 C41 C42 114.9(10)
C40 C41 C42 119.8(9)
C41 C42 H42A 109.5
C41 C42 H42B 109.5
H42A C42 H42B 109.5
C41 C42 H42C 109.5
H42A C42 H42C 109.5
H42B C42 H42C 109.5

loop_
_geom_bond_atom_site_label_1
_geom_bond_atom_site_label_2
_geom_bond_distance
Gd1 O12 2.338(5)
Gd1 O17 2.351(5)
Gd1 O18 2.355(5)
Gd1 O6 2.369(5)
Gd1 O11 2.369(5)
Gd1 O5 2.380(5)
Gd1 N2 2.736(6)
Gd1 N1 2.744(6)
Fe1 O6 1.941(6)
Fe1 O5 1.946(5)
Fe1 O4 2.031(6)
Fe1 O2 2.031(6)
Fe1 O3 2.043(5)
Fe1 O1 2.050(6)
Fe2 O12 1.949(5)
Fe2 O11 1.954(5)
Fe2 O9 2.019(6)
Fe2 O10 2.028(6)
Fe2 O7 2.035(6)
Fe2 O8 2.044(6)
Fe3 O17 1.962(6)
Fe3 O18 1.965(5)
Fe3 O15 2.010(6)
Fe3 O13 2.024(6)
Fe3 O16 2.030(6)
Fe3 O14 2.033(6)
O1 C2 1.258(10)
O2 C4 1.273(9)
O3 C7 1.269(12)
O4 C9 1.266(11)
O5 C17 1.403(9)
O6 C11 1.438(9)
O7 C31 1.263(11)
O8 C29 1.243(11)
O9 C26 1.283(10)
O10 C24 1.263(9)
O11 C20 1.408(9)
O12 C16 1.413(9)
O13 C41 1.260(11)
O14 C39 1.259(12)
O15 C34 1.256(10)
O16 C36 1.300(10)
O17 C22 1.419(9)
O18 C14 1.407(10)
N1 C13 1.483(9)
N1 C15 1.483(10)
N1 C12 1.489(10)
N2 C21 1.471(9)
N2 C19 1.475(10)
N2 C18 1.495(10)
C1 C2 1.518(13)
C1 H1A 0.9800
C1 H1B 0.9800
C1 H1C 0.9800
C2 C3 1.403(12)
C3 C4 1.391(12)
C3 H3 0.9500
C4 C5 1.499(12)
C5 H5A 0.9800
C5 H5B 0.9800
C5 H5C 0.9800
C6 C7 1.533(12)
C6 H6A 0.9800
C6 H6B 0.9800
C6 H6C 0.9800
C7 C8 1.390(14)
C8 C9 1.401(12)
C8 H8 0.9500
C9 C10 1.483(13)
C10 H10A 0.9800
C10 H10B 0.9800
C10 H10C 0.9800
C11 C12 1.511(11)
C11 H11A 0.9900
C11 H11B 0.9900
C12 H12A 0.9900
C12 H12B 0.9900
C13 C14 1.517(11)
C13 H13A 0.9900
C13 H13B 0.9900
C14 H14A 0.9900
C14 H14B 0.9900
C15 C16 1.521(12)
C15 H15A 0.9900
C15 H15B 0.9900
C16 H16A 0.9900
C16 H16B 0.9900
C17 C18 1.511(12)
C17 H17A 0.9900
C17 H17B 0.9900
C18 H18A 0.9900
C18 H18B 0.9900
C19 C20 1.534(10)
C19 H19A 0.9900
C19 H19B 0.9900
C20 H20A 0.9900
C20 H20B 0.9900
C21 C22 1.509(10)
C21 H21A 0.9900
C21 H21B 0.9900
C22 H22A 0.9900
C22 H22B 0.9900
C23 C24 1.518(13)
C23 H23A 0.9800
C23 H23B 0.9800
C23 H23C 0.9800
C24 C25 1.371(13)
C25 C26 1.376(13)
C25 H25 0.9500
C26 C27 1.501(13)
C27 H27A 0.9800
C27 H27B 0.9800
C27 H27C 0.9800
C28 C29 1.508(12)
C28 H28A 0.9800
C28 H28B 0.9800
C28 H28C 0.9800
C29 C30 1.399(13)
C30 C31 1.381(12)
C30 H30 0.9500
C31 C32 1.504(13)
C32 H32A 0.9856
C32 H32B 0.9802
C32 H32C 0.9787
C33 C34 1.514(11)
C33 H33A 0.9800
C33 H33B 0.9800
C33 H33C 0.9800
C34 C35 1.387(12)
C35 C36 1.393(12)
C35 H35 0.9500
C36 C37 1.485(12)
C37 H37A 0.9800
C37 H37B 0.9800
C37 H37C 0.9800
C38 C39 1.496(14)
C38 H38A 0.9800
C38 H38B 0.9800
C38 H38C 0.9800
C39 C40 1.405(14)
C40 C41 1.403(15)
C40 H40 0.9500
C41 C42 1.527(13)
C42 H42A 0.9800
C42 H42B 0.9800
C42 H42C 0.9800
